data_7000367
loop_
_publ_author_name
'Lotz, Simon'
'Crause, Chantelle'
'Olivier, Andrew J.'
'Liles, David C.'
'G\"orls, Helmar'
'Landman, Maril\'e'
'Bezuidenhout, Daniela I.'

_publ_section_title
;
 Synthesis and reactivity of metal carbene complexes with heterobiaryl
 spacer substituents
;
_journal_issue 4
_journal_name_full 'Dalton Transactions'
_journal_page_first 697
_journal_paper_doi 10.1039/b811762d
_journal_year 2009
_chemical_formula_moiety 'C26 H20 N2 O12 W2'
_chemical_formula_sum 'C26 H20 N2 O12 W2'
_chemical_formula_weight 920.14
_chemical_name_systematic
;
?
;
_space_group_IT_number 56
_symmetry_cell_setting orthorhombic
_symmetry_space_group_name_Hall '-P 2ab 2ac'
_symmetry_space_group_name_H-M 'P c c n'
_atom_sites_solution_hydrogens geom
_atom_sites_solution_primary direct
_atom_sites_solution_secondary difmap
_audit_creation_method SHELXL-97
_cell_angle_alpha 90.00
_cell_angle_beta 90.00
_cell_angle_gamma 90.00
_cell_formula_units_Z 4
_cell_length_a 17.7003(6)
_cell_length_b 12.5957(4)
_cell_length_c 13.4575(3)
_cell_measurement_reflns_used 18869
_cell_measurement_temperature 183(2)
_cell_measurement_theta_max 27.49
_cell_measurement_theta_min 3.43
_cell_volume 3000.32(15)
_computing_cell_refinement DENZO
_computing_data_collection COLLECT
_computing_data_reduction DENZO
_computing_molecular_graphics SHELXTL/PC
_computing_publication_material SHELXL-97
_computing_structure_refinement 'SHELXL-97 (Sheldrick, 1997)'
_computing_structure_solution 'SHELXS-97 (Sheldrick, 1990)'
_diffrn_ambient_temperature 183(2)
_diffrn_measured_fraction_theta_full 0.997
_diffrn_measured_fraction_theta_max 0.997
_diffrn_measurement_device_type KappaCCD
_diffrn_measurement_method phi-scan
_diffrn_radiation_monochromator graphite
_diffrn_radiation_source 'fine-focus sealed tube'
_diffrn_radiation_type MoK\a
_diffrn_radiation_wavelength 0.71073
_diffrn_reflns_av_R_equivalents 0.0563
_diffrn_reflns_av_sigmaI/netI 0.0414
_diffrn_reflns_limit_h_max 22
_diffrn_reflns_limit_h_min -19
_diffrn_reflns_limit_k_max 14
_diffrn_reflns_limit_k_min -16
_diffrn_reflns_limit_l_max 17
_diffrn_reflns_limit_l_min -15
_diffrn_reflns_number 18869
_diffrn_reflns_theta_full 27.49
_diffrn_reflns_theta_max 27.49
_diffrn_reflns_theta_min 3.43
_exptl_absorpt_coefficient_mu 7.725
_exptl_absorpt_correction_T_max 0.697
_exptl_absorpt_correction_T_min 0.625
_exptl_absorpt_correction_type multi-scan
_exptl_absorpt_process_details
;
[c.f. R.H. blessing, acta cryst. (1995), a51, 33-38]
;
_exptl_crystal_colour red
_exptl_crystal_density_diffrn 2.037
_exptl_crystal_density_method 'not measured'
_exptl_crystal_description prism
_exptl_crystal_F_000 1736
_exptl_crystal_size_max 0.05
_exptl_crystal_size_mid 0.05
_exptl_crystal_size_min 0.05
_refine_diff_density_max 0.643
_refine_diff_density_min -1.392
_refine_diff_density_rms 0.157
_refine_ls_extinction_method none
_refine_ls_goodness_of_fit_ref 1.054
_refine_ls_hydrogen_treatment constr
_refine_ls_matrix_type full
_refine_ls_number_parameters 190
_refine_ls_number_reflns 3431
_refine_ls_number_restraints 0
_refine_ls_restrained_S_all 1.054
_refine_ls_R_factor_all 0.0445
_refine_ls_R_factor_gt 0.0313
_refine_ls_shift/su_max 0.001
_refine_ls_shift/su_mean 0.000
_refine_ls_structure_factor_coef Fsqd
_refine_ls_weighting_details 'calc w=1/[\s^2^(Fo^2^)+(0.0343P)^2^+0.5780P] where P=(Fo^2^+2Fc^2^)/3'
_refine_ls_weighting_scheme calc
_refine_ls_wR_factor_gt 0.0663
_refine_ls_wR_factor_ref 0.0709
_reflns_number_gt 2779
_reflns_number_total 3431
_reflns_threshold_expression >2sigma(I)
_cod_data_source_file b811762d.txt
_cod_data_source_block FO1045
_cod_original_sg_symbol_Hall -P2ab2ac
_cod_original_sg_symbol_H-M Pccn
_cod_database_code 7000367

loop_
_symmetry_equiv_pos_as_xyz
'x, y, z'
'-x+1/2, -y+1/2, z'
'-x, y+1/2, -z+1/2'
'x+1/2, -y, -z+1/2'
'-x, -y, -z'
'x-1/2, y-1/2, -z'
'x, -y-1/2, z-1/2'
'-x-1/2, y, z-1/2'

loop_
_atom_site_label
_atom_site_type_symbol
_atom_site_fract_x
_atom_site_fract_y
_atom_site_fract_z
_atom_site_U_iso_or_equiv
_atom_site_adp_type
_atom_site_occupancy
_atom_site_symmetry_multiplicity
_atom_site_calc_flag
_atom_site_refinement_flags
_atom_site_disorder_assembly
_atom_site_disorder_group
W W 0.435193(9) 0.339562(12) 0.208198(12) 0.02706(8) Uani 1 1 d . . .
O1 O 0.32127(17) 0.4856(2) 0.33533(19) 0.0323(6) Uani 1 1 d . . .
N1 N 0.27595(19) 0.6298(3) 0.2028(2) 0.0263(7) Uani 1 1 d . . .
C1 C 0.3558(2) 0.4700(3) 0.2499(3) 0.0246(8) Uani 1 1 d . . .
C2 C 0.3326(2) 0.5554(3) 0.1829(3) 0.0238(8) Uani 1 1 d . . .
C3 C 0.3663(2) 0.5853(3) 0.0936(3) 0.0292(9) Uani 1 1 d . . .
H3A H 0.4061 0.5484 0.0612 0.035 Uiso 1 1 calc R . .
C4 C 0.3319(2) 0.6791(3) 0.0591(3) 0.0313(9) Uani 1 1 d . . .
H4A H 0.3444 0.7172 0.0004 0.038 Uiso 1 1 calc R . .
C5 C 0.2759(2) 0.7053(3) 0.1279(3) 0.0269(8) Uani 1 1 d . . .
C6 C 0.2160(3) 0.6232(4) 0.2775(3) 0.0395(11) Uani 1 1 d . . .
H6A H 0.1846 0.6872 0.2741 0.059 Uiso 1 1 calc R . .
H6B H 0.2386 0.6176 0.3437 0.059 Uiso 1 1 calc R . .
H6C H 0.1848 0.5605 0.2646 0.059 Uiso 1 1 calc R . .
C7 C 0.3271(3) 0.4153(4) 0.4204(3) 0.0462(12) Uani 1 1 d . . .
H7A H 0.2808 0.3714 0.4252 0.055 Uiso 1 1 calc R . .
H7B H 0.3707 0.3670 0.4113 0.055 Uiso 1 1 calc R . .
C8 C 0.3365(5) 0.4741(5) 0.5096(4) 0.097(3) Uani 1 1 d . . .
H8A H 0.3407 0.4251 0.5659 0.146 Uiso 1 1 calc R . .
H8B H 0.2929 0.5208 0.5194 0.146 Uiso 1 1 calc R . .
H8C H 0.3826 0.5170 0.5051 0.146 Uiso 1 1 calc R . .
O2 O 0.5559(2) 0.5119(4) 0.1380(4) 0.0752(13) Uani 1 1 d . . .
O3 O 0.5197(3) 0.3300(4) 0.4166(3) 0.0921(17) Uani 1 1 d . . .
O4 O 0.5504(3) 0.1592(4) 0.1440(3) 0.0920(19) Uani 1 1 d . . .
O5 O 0.3156(3) 0.1599(3) 0.2663(3) 0.0550(10) Uani 1 1 d . . .
O6 O 0.3605(3) 0.3272(3) -0.0065(3) 0.0571(10) Uani 1 1 d . . .
C9 C 0.5124(3) 0.4508(4) 0.1634(4) 0.0430(11) Uani 1 1 d . . .
C10 C 0.4875(3) 0.3353(4) 0.3437(4) 0.0504(13) Uani 1 1 d . . .
C11 C 0.5083(3) 0.2244(4) 0.1667(3) 0.0511(14) Uani 1 1 d . . .
C12 C 0.3585(3) 0.2257(4) 0.2488(3) 0.0348(10) Uani 1 1 d . . .
C13 C 0.3872(3) 0.3343(3) 0.0700(3) 0.0351(10) Uani 1 1 d . . .

loop_
_atom_site_aniso_label
_atom_site_aniso_U_11
_atom_site_aniso_U_22
_atom_site_aniso_U_33
_atom_site_aniso_U_23
_atom_site_aniso_U_13
_atom_site_aniso_U_12
W 0.03092(12) 0.02490(12) 0.02538(12) -0.00110(6) -0.00148(6) 0.00796(6)
O1 0.0454(17) 0.0264(14) 0.0250(13) 0.0016(11) 0.0101(13) 0.0085(13)
N1 0.0299(17) 0.0210(16) 0.0279(17) -0.0011(13) 0.0083(14) 0.0037(14)
C1 0.0260(19) 0.022(2) 0.0255(19) -0.0024(15) 0.0010(16) -0.0007(16)
C2 0.030(2) 0.0159(18) 0.0255(18) -0.0013(14) 0.0017(16) -0.0007(15)
C3 0.035(2) 0.024(2) 0.028(2) -0.0001(16) 0.0078(17) 0.0074(17)
C4 0.040(2) 0.030(2) 0.0236(19) 0.0030(15) 0.0048(18) 0.0041(18)
C5 0.035(2) 0.0188(19) 0.0272(19) -0.0006(16) 0.0007(17) -0.0011(16)
C6 0.043(3) 0.028(2) 0.048(3) 0.008(2) 0.019(2) 0.008(2)
C7 0.077(4) 0.032(2) 0.029(2) 0.0103(19) 0.010(2) 0.014(2)
C8 0.211(9) 0.052(4) 0.028(3) 0.001(2) -0.012(4) 0.009(5)
O2 0.045(2) 0.093(3) 0.088(3) 0.024(3) 0.002(2) -0.022(2)
O3 0.085(3) 0.145(5) 0.047(3) -0.008(2) -0.035(3) 0.030(3)
O4 0.126(4) 0.102(4) 0.048(3) 0.001(2) 0.011(3) 0.088(3)
O5 0.065(3) 0.035(2) 0.065(2) -0.0002(16) 0.001(2) -0.0095(18)
O6 0.090(3) 0.043(2) 0.038(2) -0.0083(14) -0.021(2) -0.0012(18)
C9 0.031(2) 0.056(3) 0.043(3) 0.008(2) -0.002(2) 0.001(2)
C10 0.047(3) 0.062(4) 0.042(3) -0.009(2) -0.010(3) 0.013(2)
C11 0.064(3) 0.064(3) 0.025(2) 0.007(2) -0.001(2) 0.033(3)
C12 0.046(3) 0.028(2) 0.030(2) -0.0007(18) 0.000(2) 0.006(2)
C13 0.051(3) 0.021(2) 0.033(2) -0.0065(16) -0.006(2) 0.0087(19)

loop_
_atom_type_symbol
_atom_type_description
_atom_type_scat_dispersion_real
_atom_type_scat_dispersion_imag
_atom_type_scat_source
C C 0.0033 0.0016 'International Tables Vol C Tables 4.2.6.8 and 6.1.1.4'
H H 0.0000 0.0000 'International Tables Vol C Tables 4.2.6.8 and 6.1.1.4'
N N 0.0061 0.0033 'International Tables Vol C Tables 4.2.6.8 and 6.1.1.4'
O O 0.0106 0.0060 'International Tables Vol C Tables 4.2.6.8 and 6.1.1.4'
W W -0.8490 6.8722 'International Tables Vol C Tables 4.2.6.8 and 6.1.1.4'

loop_
_geom_angle_atom_site_label_1
_geom_angle_atom_site_label_2
_geom_angle_atom_site_label_3
_geom_angle
_geom_angle_site_symmetry_1
_geom_angle_site_symmetry_3
_geom_angle_publ_flag
C11 W C13 89.50(18) . . ?
C11 W C12 89.7(2) . . ?
C13 W C12 86.82(18) . . ?
C11 W C10 86.4(2) . . ?
C13 W C10 175.87(18) . . ?
C12 W C10 92.5(2) . . ?
C11 W C9 89.0(2) . . ?
C13 W C9 91.79(19) . . ?
C12 W C9 178.14(18) . . ?
C10 W C9 88.8(2) . . ?
C11 W C1 178.12(18) . . ?
C13 W C1 89.48(15) . . ?
C12 W C1 91.79(16) . . ?
C10 W C1 94.62(17) . . ?
C9 W C1 89.43(17) . . ?
C1 O1 C7 124.4(3) . . ?
C5 N1 C2 108.7(3) . . ?
C5 N1 C6 122.6(3) . . ?
C2 N1 C6 127.8(3) . . ?
O1 C1 C2 107.3(3) . . ?
O1 C1 W 128.4(3) . . ?
C2 C1 W 124.3(3) . . ?
N1 C2 C3 106.9(3) . . ?
N1 C2 C1 125.3(3) . . ?
C3 C2 C1 127.5(4) . . ?
C2 C3 C4 109.0(3) . . ?
C5 C4 C3 106.7(3) . . ?
N1 C5 C4 108.7(3) . . ?
N1 C5 C5 122.2(3) . 2_565 ?
C4 C5 C5 129.1(3) . 2_565 ?
C8 C7 O1 110.9(4) . . ?
O2 C9 W 179.2(5) . . ?
O3 C10 W 176.4(5) . . ?
O4 C11 W 179.2(5) . . ?
O5 C12 W 176.3(4) . . ?
O6 C13 W 177.3(4) . . ?

loop_
_geom_bond_atom_site_label_1
_geom_bond_atom_site_label_2
_geom_bond_distance
_geom_bond_site_symmetry_2
_geom_bond_publ_flag
W C11 2.022(5) . ?
W C13 2.045(5) . ?
W C12 2.049(5) . ?
W C10 2.046(5) . ?
W C9 2.048(5) . ?
W C1 2.234(4) . ?
O1 C1 1.317(5) . ?
O1 C7 1.451(5) . ?
N1 C5 1.385(5) . ?
N1 C2 1.398(5) . ?
N1 C6 1.463(5) . ?
C1 C2 1.462(5) . ?
C2 C3 1.394(5) . ?
C3 C4 1.409(5) . ?
C4 C5 1.395(5) . ?
C5 C5 1.453(8) 2_565 ?
C7 C8 1.421(7) . ?
O2 C9 1.141(6) . ?
O3 C10 1.137(6) . ?
O4 C11 1.151(6) . ?
O5 C12 1.148(6) . ?
O6 C13 1.137(5) . ?
